data_7101279
loop_
_publ_author_name
'Wood, Mark E.'
'Penny, Mark J.'
'Steere, Jenny S.'
'Horton, Peter N.'
'Light, Mark E.'
'Hursthouse, Michael B.'

_publ_section_title
;
 A general route to protected quaternary \a-amino acids from \b-amino alcohols
 via a stereocontrolled radical approach
;
_journal_coden_ASTM CHCOFS
_journal_issue 28
_journal_name_full
;
 Chemical Communications (Cambridge, United Kingdom)
;
_journal_page_first 2983
_journal_page_last 2985
_journal_paper_doi 10.1039/b604123j
_journal_year 2006
_chemical_absolute_configuration ad
_chemical_formula_sum 'C15 H20 I N O2'
_chemical_formula_weight 373.22
_space_group_IT_number 4
_symmetry_cell_setting monoclinic
_symmetry_space_group_name_Hall 'P 2yb'
_symmetry_space_group_name_H-M 'P 1 21 1'
_atom_sites_solution_hydrogens geom
_atom_sites_solution_primary direct
_atom_sites_solution_secondary difmap
_audit_creation_method SHELXL-97
_cell_angle_alpha 90.00
_cell_angle_beta 107.236(4)
_cell_angle_gamma 90.00
_cell_formula_units_Z 4
_cell_length_a 12.7729(7)
_cell_length_b 7.4551(4)
_cell_length_c 17.0731(8)
_cell_measurement_reflns_used 3658
_cell_measurement_temperature 120(2)
_cell_measurement_theta_max 27.485
_cell_measurement_theta_min 2.910
_cell_volume 1552.75(14)
_computing_cell_refinement 'DENZO (Otwinowski & Minor, 1997) & COLLECT (Hooft, R.W.W., 1998)'
_computing_data_collection 'COLLECT (Hooft, R.W.W., 1998)'
_computing_data_reduction 'DENZO (Otwinowski & Minor, 1997) & COLLECT (Hooft, R.W.W., 1998)'
_computing_molecular_graphics 'ORTEP3 for Windows (Farrugia, 1997)'
_computing_structure_refinement 'SHELXL-97 (Sheldrick, 1997b)'
_computing_structure_solution 'SHELXS-97 (Sheldrick, 1997a)'
_diffrn_ambient_temperature 120(2)
_diffrn_detector_area_resol_mean 9.091
_diffrn_measured_fraction_theta_full 0.995
_diffrn_measured_fraction_theta_max 0.995
_diffrn_measurement_device_type 'Bruker-Nonius 95mm CCD camera on \k-goniostat'
_diffrn_measurement_method '\f & \w scans'
_diffrn_radiation_monochromator graphite
_diffrn_radiation_source 'Bruker-Nonius FR591 rotating anode'
_diffrn_radiation_type MoK\a
_diffrn_radiation_wavelength 0.71073
_diffrn_reflns_av_R_equivalents 0.0352
_diffrn_reflns_av_sigmaI/netI 0.0601
_diffrn_reflns_limit_h_max 16
_diffrn_reflns_limit_h_min -16
_diffrn_reflns_limit_k_max 8
_diffrn_reflns_limit_k_min -9
_diffrn_reflns_limit_l_max 22
_diffrn_reflns_limit_l_min -21
_diffrn_reflns_number 15953
_diffrn_reflns_theta_full 27.48
_diffrn_reflns_theta_max 27.48
_diffrn_reflns_theta_min 3.20
_exptl_absorpt_coefficient_mu 2.061
_exptl_absorpt_correction_T_max 0.9221
_exptl_absorpt_correction_T_min 0.5961
_exptl_absorpt_correction_type multi-scan
_exptl_absorpt_process_details 'SADABS V2.10 (Sheldrick, G.M., 2003)'
_exptl_crystal_colour Colourless
_exptl_crystal_density_diffrn 1.597
_exptl_crystal_density_method 'not measured'
_exptl_crystal_description Plate
_exptl_crystal_F_000 744
_exptl_crystal_size_max 0.28
_exptl_crystal_size_mid 0.18
_exptl_crystal_size_min 0.04
_refine_diff_density_max 1.515
_refine_diff_density_min -0.756
_refine_diff_density_rms 0.099
_refine_ls_abs_structure_details 'Flack H D (1983), Acta Cryst. A39, 876-881'
_refine_ls_abs_structure_Flack 0.005(18)
_refine_ls_extinction_coef 0.0023(3)
_refine_ls_extinction_expression Fc^*^=kFc[1+0.001xFc^2^\l^3^/sin(2\q)]^-1/4^
_refine_ls_extinction_method SHELXL
_refine_ls_goodness_of_fit_ref 1.055
_refine_ls_hydrogen_treatment constr
_refine_ls_matrix_type full
_refine_ls_number_parameters 352
_refine_ls_number_reflns 6846
_refine_ls_number_restraints 7
_refine_ls_restrained_S_all 1.062
_refine_ls_R_factor_all 0.0526
_refine_ls_R_factor_gt 0.0370
_refine_ls_shift/su_max 0.001
_refine_ls_shift/su_mean 0.000
_refine_ls_structure_factor_coef Fsqd
_refine_ls_weighting_details 'calc w=1/[\s^2^(Fo^2^)+(0.0333P)^2^+0.0000P] where P=(Fo^2^+2Fc^2^)/3'
_refine_ls_weighting_scheme calc
_refine_ls_wR_factor_gt 0.0728
_refine_ls_wR_factor_ref 0.0787
_reflns_number_gt 5682
_reflns_number_total 6846
_reflns_threshold_expression >2sigma(I)
_cod_data_source_file b604123j.txt
_cod_original_sg_symbol_H-M P2(1)
_cod_database_code 7101279

loop_
_symmetry_equiv_pos_as_xyz
'x, y, z'
'-x, y+1/2, -z'

loop_
_atom_site_label
_atom_site_type_symbol
_atom_site_fract_x
_atom_site_fract_y
_atom_site_fract_z
_atom_site_U_iso_or_equiv
_atom_site_adp_type
_atom_site_occupancy
_atom_site_symmetry_multiplicity
_atom_site_calc_flag
_atom_site_refinement_flags
C2 C 0.8869(4) 0.4860(6) 0.7785(3) 0.0248(10) Uani 1 1 d .
H2 H 0.8196 0.5542 0.7484 0.030 Uiso 1 1 calc R
C4 C 0.9728(4) 0.2924(6) 0.7010(3) 0.0251(11) Uani 1 1 d .
H4 H 0.9690 0.2889 0.6417 0.030 Uiso 1 1 calc R
C5 C 0.8690(4) 0.2132(7) 0.7132(3) 0.0335(12) Uani 1 1 d .
H5A H 0.8048 0.2371 0.6651 0.040 Uiso 1 1 calc R
H5B H 0.8764 0.0820 0.7223 0.040 Uiso 1 1 calc R
C6 C 1.0767(4) 0.1988(7) 0.7527(3) 0.0360(12) Uani 1 1 d .
H6A H 1.1410 0.2688 0.7512 0.054 Uiso 1 1 calc R
H6B H 1.0810 0.0787 0.7306 0.054 Uiso 1 1 calc R
H6C H 1.0747 0.1889 0.8095 0.054 Uiso 1 1 calc R
C7 C 0.9710(4) 0.6217(6) 0.6785(3) 0.0268(11) Uani 1 1 d .
C8 C 1.0335(4) 0.5837(5) 0.6181(3) 0.0257(11) Uani 1 1 d .
C9 C 0.9771(4) 0.5535(7) 0.5361(3) 0.0302(11) Uani 1 1 d .
C10 C 1.0338(5) 0.5200(6) 0.4799(3) 0.0357(13) Uani 1 1 d .
H10 H 0.9951 0.4956 0.4242 0.043 Uiso 1 1 calc R
C11 C 1.1456(5) 0.5224(7) 0.5051(3) 0.0390(13) Uani 1 1 d .
H11 H 1.1847 0.5028 0.4664 0.047 Uiso 1 1 calc R
C12 C 1.2027(4) 0.5534(7) 0.5871(3) 0.0362(12) Uani 1 1 d .
H12 H 1.2806 0.5519 0.6026 0.043 Uiso 1 1 calc R
C13 C 1.1522(4) 0.5866(5) 0.6479(3) 0.0326(12) Uani 1 1 d U
H13 H 1.1919 0.6090 0.7036 0.039 Uiso 1 1 calc R
C14 C 0.9315(4) 0.5625(6) 0.8659(3) 0.0286(11) Uani 1 1 d .
C15 C 0.9426(5) 0.7659(7) 0.8628(3) 0.0386(13) Uani 1 1 d .
H15A H 0.9671 0.8137 0.9187 0.058 Uiso 1 1 calc R
H15B H 0.8715 0.8184 0.8334 0.058 Uiso 1 1 calc R
H15C H 0.9964 0.7962 0.8342 0.058 Uiso 1 1 calc R
C16 C 0.8457(5) 0.5167(8) 0.9097(3) 0.0432(14) Uani 1 1 d .
H16A H 0.8370 0.3862 0.9110 0.065 Uiso 1 1 calc R
H16B H 0.7754 0.5716 0.8801 0.065 Uiso 1 1 calc R
H16C H 0.8700 0.5631 0.9659 0.065 Uiso 1 1 calc R
C17 C 1.0397(4) 0.4773(7) 0.9116(3) 0.0339(12) Uani 1 1 d .
H17A H 1.0935 0.5006 0.8821 0.051 Uiso 1 1 calc R
H17B H 1.0299 0.3476 0.9155 0.051 Uiso 1 1 calc R
H17C H 1.0661 0.5285 0.9669 0.051 Uiso 1 1 calc R
N3 N 0.9633(3) 0.4792(4) 0.7271(2) 0.0214(8) Uani 1 1 d .
O1 O 0.8583(3) 0.3033(4) 0.7848(2) 0.0330(8) Uani 1 1 d .
O7 O 0.9342(3) 0.7706(4) 0.6857(2) 0.0353(9) Uani 1 1 d .
I9 I 0.80522(3) 0.54065(4) 0.494965(18) 0.03789(11) Uani 1 1 d .
C22 C 0.5393(4) 0.3855(5) 0.3347(2) 0.0199(9) Uani 1 1 d .
H22 H 0.6074 0.3110 0.3500 0.024 Uiso 1 1 calc R
C24 C 0.5069(4) 0.6008(5) 0.2230(3) 0.0222(10) Uani 1 1 d .
H24 H 0.5375 0.6124 0.1757 0.027 Uiso 1 1 calc R
C25 C 0.5921(4) 0.6617(6) 0.3017(2) 0.0253(10) Uani 1 1 d .
H25A H 0.6672 0.6332 0.3002 0.030 Uiso 1 1 calc R
H25B H 0.5867 0.7924 0.3100 0.030 Uiso 1 1 calc R
C26 C 0.3997(4) 0.6982(6) 0.2045(3) 0.0310(11) Uani 1 1 d .
H26A H 0.3462 0.6407 0.1579 0.046 Uiso 1 1 calc R
H26B H 0.4099 0.8233 0.1908 0.046 Uiso 1 1 calc R
H26C H 0.3728 0.6942 0.2526 0.046 Uiso 1 1 calc R
C27 C 0.5219(4) 0.2758(6) 0.1956(3) 0.0224(10) Uani 1 1 d .
C28 C 0.4895(4) 0.3160(5) 0.1066(2) 0.0198(9) Uani 1 1 d .
C29 C 0.5665(3) 0.3418(6) 0.0638(2) 0.0230(9) Uani 1 1 d .
C30 C 0.5336(4) 0.3729(6) -0.0209(3) 0.0290(11) Uani 1 1 d .
H30 H 0.5866 0.3912 -0.0491 0.035 Uiso 1 1 calc R
C31 C 0.4231(4) 0.3765(6) -0.0628(3) 0.0298(11) Uani 1 1 d .
H31 H 0.3995 0.3983 -0.1202 0.036 Uiso 1 1 calc R
C32 C 0.3470(4) 0.3483(7) -0.0211(3) 0.0325(11) Uani 1 1 d .
H32 H 0.2712 0.3470 -0.0506 0.039 Uiso 1 1 calc R
C33 C 0.3793(4) 0.3218(6) 0.0628(3) 0.0252(10) Uani 1 1 d .
H33 H 0.3256 0.3075 0.0907 0.030 Uiso 1 1 calc R
C34 C 0.4568(4) 0.3050(5) 0.3739(2) 0.0246(10) Uani 1 1 d .
C35 C 0.4273(4) 0.1129(6) 0.3442(3) 0.0277(11) Uani 1 1 d .
H35A H 0.3760 0.0629 0.3712 0.042 Uiso 1 1 calc R
H35B H 0.4939 0.0396 0.3575 0.042 Uiso 1 1 calc R
H35C H 0.3930 0.1132 0.2847 0.042 Uiso 1 1 calc R
C36 C 0.3525(4) 0.4160(6) 0.3568(3) 0.0312(11) Uani 1 1 d .
H36A H 0.3709 0.5378 0.3780 0.047 Uiso 1 1 calc R
H36B H 0.3029 0.3607 0.3839 0.047 Uiso 1 1 calc R
H36C H 0.3167 0.4210 0.2976 0.047 Uiso 1 1 calc R
C37 C 0.5136(4) 0.2993(6) 0.4670(3) 0.0311(12) Uani 1 1 d .
H37A H 0.5348 0.4211 0.4871 0.047 Uiso 1 1 calc R
H37B H 0.5791 0.2236 0.4784 0.047 Uiso 1 1 calc R
H37C H 0.4630 0.2497 0.4947 0.047 Uiso 1 1 calc R
N23 N 0.5009(3) 0.4078(5) 0.2442(2) 0.0210(8) Uani 1 1 d .
O21 O 0.5659(3) 0.5637(4) 0.36464(17) 0.0241(7) Uani 1 1 d .
O27 O 0.5576(3) 0.1281(4) 0.22249(18) 0.0290(8) Uani 1 1 d .
I29 I 0.73415(2) 0.34831(4) 0.126218(19) 0.03631(11) Uani 1 1 d .

loop_
_atom_site_aniso_label
_atom_site_aniso_U_11
_atom_site_aniso_U_22
_atom_site_aniso_U_33
_atom_site_aniso_U_23
_atom_site_aniso_U_13
_atom_site_aniso_U_12
C2 0.022(3) 0.026(3) 0.030(2) 0.0022(18) 0.012(2) -0.0024(19)
C4 0.030(3) 0.017(2) 0.028(2) -0.0006(18) 0.008(2) -0.0005(19)
C5 0.036(3) 0.022(2) 0.039(3) -0.005(2) 0.005(2) -0.002(2)
C6 0.038(3) 0.030(3) 0.038(3) 0.006(2) 0.008(2) 0.008(2)
C7 0.033(3) 0.024(2) 0.020(2) -0.0026(19) 0.002(2) -0.003(2)
C8 0.037(3) 0.013(2) 0.027(2) -0.0009(17) 0.009(2) -0.0015(19)
C9 0.043(3) 0.013(2) 0.032(2) -0.002(2) 0.007(2) 0.002(2)
C10 0.063(4) 0.017(3) 0.033(3) 0.002(2) 0.024(3) 0.000(3)
C11 0.062(4) 0.017(2) 0.053(3) -0.002(2) 0.040(3) -0.006(3)
C12 0.040(3) 0.022(2) 0.054(3) 0.003(3) 0.024(3) -0.004(3)
C13 0.044(3) 0.013(2) 0.058(3) 0.0161(19) 0.041(2) 0.0102(18)
C14 0.029(3) 0.033(3) 0.030(2) 0.002(2) 0.018(2) 0.004(2)
C15 0.055(4) 0.034(3) 0.025(2) -0.007(2) 0.010(2) -0.002(3)
C16 0.042(3) 0.049(3) 0.046(3) -0.001(3) 0.024(3) 0.001(3)
C17 0.032(3) 0.043(3) 0.023(2) 0.007(2) 0.003(2) 0.000(2)
N3 0.026(2) 0.0170(17) 0.0212(18) 0.0010(14) 0.0069(16) -0.0005(15)
O1 0.033(2) 0.0280(18) 0.0414(19) -0.0064(15) 0.0164(15) -0.0081(15)
O7 0.063(3) 0.0136(16) 0.0313(18) -0.0006(13) 0.0178(18) 0.0091(16)
I9 0.0424(2) 0.02676(16) 0.03453(18) -0.00145(14) -0.00395(14) -0.00018(16)
C22 0.026(2) 0.021(2) 0.0133(19) 0.0012(17) 0.0066(17) -0.0003(18)
C24 0.028(3) 0.014(2) 0.027(2) 0.0065(17) 0.011(2) 0.0032(18)
C25 0.031(3) 0.021(2) 0.026(2) -0.0016(19) 0.012(2) -0.005(2)
C26 0.041(3) 0.020(2) 0.031(2) 0.003(2) 0.010(2) 0.005(2)
C27 0.027(3) 0.018(2) 0.025(2) -0.0011(18) 0.013(2) -0.0011(19)
C28 0.028(2) 0.012(2) 0.022(2) -0.0021(17) 0.0098(18) -0.0003(18)
C29 0.021(2) 0.019(2) 0.029(2) -0.001(2) 0.0067(18) -0.001(2)
C30 0.047(3) 0.021(2) 0.024(2) -0.001(2) 0.017(2) 0.001(2)
C31 0.047(3) 0.020(2) 0.019(2) 0.0017(19) 0.005(2) 0.007(2)
C32 0.035(3) 0.025(2) 0.031(2) 0.002(2) -0.001(2) 0.001(3)
C33 0.025(2) 0.021(2) 0.030(2) -0.0002(19) 0.0091(19) -0.003(2)
C34 0.031(3) 0.023(2) 0.020(2) -0.0009(18) 0.0077(19) 0.0017(19)
C35 0.034(3) 0.028(2) 0.021(2) -0.0041(19) 0.007(2) -0.006(2)
C36 0.036(3) 0.033(3) 0.031(3) 0.007(2) 0.018(2) 0.007(2)
C37 0.046(3) 0.029(3) 0.021(2) 0.0042(19) 0.014(2) 0.000(2)
N23 0.028(2) 0.0202(18) 0.0149(17) 0.0014(14) 0.0062(15) 0.0040(16)
O21 0.0350(19) 0.0189(16) 0.0187(14) -0.0035(12) 0.0084(13) -0.0042(14)
O27 0.045(2) 0.0233(17) 0.0235(16) 0.0017(14) 0.0175(15) 0.0103(16)
I29 0.02643(18) 0.03945(19) 0.04325(19) 0.00194(15) 0.01064(14) -0.00235(15)

loop_
_atom_type_symbol
_atom_type_description
_atom_type_scat_dispersion_real
_atom_type_scat_dispersion_imag
_atom_type_scat_source
C C 0.0033 0.0016 'International Tables Vol C Tables 4.2.6.8 and 6.1.1.4'
H H 0.0000 0.0000 'International Tables Vol C Tables 4.2.6.8 and 6.1.1.4'
N N 0.0061 0.0033 'International Tables Vol C Tables 4.2.6.8 and 6.1.1.4'
O O 0.0106 0.0060 'International Tables Vol C Tables 4.2.6.8 and 6.1.1.4'
I I -0.4742 1.8119 'International Tables Vol C Tables 4.2.6.8 and 6.1.1.4'

loop_
_geom_angle_atom_site_label_1
_geom_angle_atom_site_label_2
_geom_angle_atom_site_label_3
_geom_angle
O1 C2 N3 103.8(3)
O1 C2 C14 108.1(4)
N3 C2 C14 117.6(4)
O1 C2 H2 109.0
N3 C2 H2 109.0
C14 C2 H2 109.0
N3 C4 C5 99.9(4)
N3 C4 C6 113.1(4)
C5 C4 C6 112.8(4)
N3 C4 H4 110.2
C5 C4 H4 110.2
C6 C4 H4 110.2
O1 C5 C4 104.0(4)
O1 C5 H5A 111.0
C4 C5 H5A 111.0
O1 C5 H5B 111.0
C4 C5 H5B 111.0
H5A C5 H5B 109.0
C4 C6 H6A 109.5
C4 C6 H6B 109.5
H6A C6 H6B 109.5
C4 C6 H6C 109.5
H6A C6 H6C 109.5
H6B C6 H6C 109.5
O7 C7 N3 122.9(4)
O7 C7 C8 122.4(4)
N3 C7 C8 114.6(4)
C9 C8 C13 122.2(4)
C9 C8 C7 119.9(4)
C13 C8 C7 117.9(4)
C10 C9 C8 120.3(5)
C10 C9 I9 118.0(3)
C8 C9 I9 121.5(4)
C11 C10 C9 119.6(5)
C11 C10 H10 120.2
C9 C10 H10 120.2
C10 C11 C12 120.4(5)
C10 C11 H11 119.8
C12 C11 H11 119.8
C11 C12 C13 123.8(5)
C11 C12 H12 118.1
C13 C12 H12 118.1
C12 C13 C8 113.7(5)
C12 C13 H13 123.2
C8 C13 H13 123.2
C17 C14 C15 110.8(4)
C17 C14 C16 109.3(4)
C15 C14 C16 109.0(4)
C17 C14 C2 111.3(4)
C15 C14 C2 110.2(4)
C16 C14 C2 106.1(4)
C14 C15 H15A 109.5
C14 C15 H15B 109.5
H15A C15 H15B 109.5
C14 C15 H15C 109.5
H15A C15 H15C 109.5
H15B C15 H15C 109.5
C14 C16 H16A 109.5
C14 C16 H16B 109.5
H16A C16 H16B 109.5
C14 C16 H16C 109.5
H16A C16 H16C 109.5
H16B C16 H16C 109.5
C14 C17 H17A 109.5
C14 C17 H17B 109.5
H17A C17 H17B 109.5
C14 C17 H17C 109.5
H17A C17 H17C 109.5
H17B C17 H17C 109.5
C7 N3 C4 121.5(3)
C7 N3 C2 120.4(4)
C4 N3 C2 109.6(3)
C2 O1 C5 107.0(3)
O21 C22 N23 103.8(3)
O21 C22 C34 109.4(3)
N23 C22 C34 116.2(3)
O21 C22 H22 109.1
N23 C22 H22 109.1
C34 C22 H22 109.1
N23 C24 C26 114.2(4)
N23 C24 C25 98.5(3)
C26 C24 C25 114.2(4)
N23 C24 H24 109.8
C26 C24 H24 109.8
C25 C24 H24 109.8
O21 C25 C24 104.3(3)
O21 C25 H25A 110.9
C24 C25 H25A 110.9
O21 C25 H25B 110.9
C24 C25 H25B 110.9
H25A C25 H25B 108.9
C24 C26 H26A 109.5
C24 C26 H26B 109.5
H26A C26 H26B 109.5
C24 C26 H26C 109.5
H26A C26 H26C 109.5
H26B C26 H26C 109.5
O27 C27 N23 122.6(4)
O27 C27 C28 121.6(4)
N23 C27 C28 115.6(4)
C33 C28 C29 118.3(4)
C33 C28 C27 119.2(4)
C29 C28 C27 122.5(4)
C28 C29 C30 121.3(4)
C28 C29 I29 120.6(3)
C30 C29 I29 118.1(3)
C31 C30 C29 119.1(4)
C31 C30 H30 120.5
C29 C30 H30 120.5
C32 C31 C30 119.8(4)
C32 C31 H31 120.1
C30 C31 H31 120.1
C31 C32 C33 121.1(4)
C31 C32 H32 119.4
C33 C32 H32 119.4
C32 C33 C28 120.4(4)
C32 C33 H33 119.8
C28 C33 H33 119.8
C36 C34 C22 112.3(4)
C36 C34 C35 109.3(4)
C22 C34 C35 110.9(4)
C36 C34 C37 109.3(4)
C22 C34 C37 106.7(4)
C35 C34 C37 108.2(3)
C34 C35 H35A 109.5
C34 C35 H35B 109.5
H35A C35 H35B 109.5
C34 C35 H35C 109.5
H35A C35 H35C 109.5
H35B C35 H35C 109.5
C34 C36 H36A 109.5
C34 C36 H36B 109.5
H36A C36 H36B 109.5
C34 C36 H36C 109.5
H36A C36 H36C 109.5
H36B C36 H36C 109.5
C34 C37 H37A 109.5
C34 C37 H37B 109.5
H37A C37 H37B 109.5
C34 C37 H37C 109.5
H37A C37 H37C 109.5
H37B C37 H37C 109.5
C27 N23 C22 119.3(3)
C27 N23 C24 121.1(3)
C22 N23 C24 109.6(3)
C25 O21 C22 107.0(3)

loop_
_geom_bond_atom_site_label_1
_geom_bond_atom_site_label_2
_geom_bond_distance
C2 O1 1.423(5)
C2 N3 1.495(6)
C2 C14 1.540(6)
C2 H2 1.0000
C4 N3 1.477(5)
C4 C5 1.521(7)
C4 C6 1.527(7)
C4 H4 1.0000
C5 O1 1.437(6)
C5 H5A 0.9900
C5 H5B 0.9900
C6 H6A 0.9800
C6 H6B 0.9800
C6 H6C 0.9800
C7 O7 1.225(5)
C7 N3 1.370(6)
C7 C8 1.506(7)
C8 C9 1.390(6)
C8 C13 1.450(7)
C9 C10 1.386(7)
C9 I9 2.099(5)
C10 C11 1.363(8)
C10 H10 0.9500
C11 C12 1.394(7)
C11 H11 0.9500
C12 C13 1.396(7)
C12 H12 0.9500
C13 H13 0.9500
C14 C17 1.512(7)
C14 C15 1.526(7)
C14 C16 1.536(7)
C15 H15A 0.9800
C15 H15B 0.9800
C15 H15C 0.9800
C16 H16A 0.9800
C16 H16B 0.9800
C16 H16C 0.9800
C17 H17A 0.9800
C17 H17B 0.9800
C17 H17C 0.9800
C22 O21 1.427(5)
C22 N23 1.487(5)
C22 C34 1.528(6)
C22 H22 1.0000
C24 N23 1.492(5)
C24 C26 1.499(6)
C24 C25 1.526(6)
C24 H24 1.0000
C25 O21 1.419(5)
C25 H25A 0.9900
C25 H25B 0.9900
C26 H26A 0.9800
C26 H26B 0.9800
C26 H26C 0.9800
C27 O27 1.228(5)
C27 N23 1.363(5)
C27 C28 1.483(6)
C28 C33 1.385(6)
C28 C29 1.400(6)
C29 C30 1.401(6)
C29 I29 2.091(4)
C30 C31 1.380(7)
C30 H30 0.9500
C31 C32 1.380(7)
C31 H31 0.9500
C32 C33 1.383(6)
C32 H32 0.9500
C33 H33 0.9500
C34 C36 1.522(6)
C34 C35 1.529(6)
C34 C37 1.539(6)
C35 H35A 0.9800
C35 H35B 0.9800
C35 H35C 0.9800
C36 H36A 0.9800
C36 H36B 0.9800
C36 H36C 0.9800
C37 H37A 0.9800
C37 H37B 0.9800
C37 H37C 0.9800

loop_
_cod_related_entry_id
_cod_related_entry_database
_cod_related_entry_code
1 ChemSpider 10021862
